data_7131289
loop_
_publ_author_name
'Derkowski, Wojciech'
'Kumar, Dharmandra'
'Gryber, Tomasz'
'Wagner, Jakub'
'Morawiak, Maja'
'Kochman, Micha\/l Andrzej'
'Kubas, Adam'
'Data, Przemys\/law'
'Lindner, Marcin'

_publ_section_title
;
 V-shaped donor--acceptor organic emitters. A new approach towards
 efficient TADF OLED devices
;
_journal_issue 19
_journal_name_full 'Chemical Communications'
_journal_page_first 2815
_journal_page_last 2818
_journal_paper_doi 10.1039/D2CC06978D
_journal_volume 59
_journal_year 2023
_chemical_formula_moiety '2(C48 H44 N4), C3 Cl2'
_chemical_formula_sum 'C99 H88 Cl2 N8'
_chemical_formula_weight 1460.67
_space_group_crystal_system monoclinic
_space_group_IT_number 15
_space_group_name_Hall '-C 2yc'
_space_group_name_H-M_alt 'C 1 2/c 1'
_atom_sites_solution_hydrogens mixed
_atom_sites_solution_primary direct
_atom_sites_solution_secondary difmap
_audit_creation_method SHELXL-2014
_audit_update_record
;
2022-10-28 deposited with the CCDC.	2023-02-07 downloaded from the CCDC.
;
_cell_angle_alpha 90
_cell_angle_beta 122.5130(10)
_cell_angle_gamma 90
_cell_formula_units_Z 4
_cell_length_a 27.4329(5)
_cell_length_b 14.3395(2)
_cell_length_c 24.0718(4)
_cell_measurement_reflns_used 4991
_cell_measurement_temperature 296(2)
_cell_measurement_theta_max 68.59
_cell_measurement_theta_min 3.63
_cell_volume 7985.1(2)
_computing_cell_refinement 'Bruker SAINT'
_computing_data_collection 'Bruker APEX2'
_computing_data_reduction 'Bruker SAINT'
_computing_molecular_graphics 'Bruker SHELXTL'
_computing_publication_material 'Bruker SHELXTL'
_computing_structure_refinement 'SHELXL-2014 (Sheldrick, 2014)'
_computing_structure_solution 'SHELXL-2014 (Sheldrick, 2014)'
_diffrn_ambient_temperature 296(2)
_diffrn_measured_fraction_theta_full 0.999
_diffrn_measured_fraction_theta_max 0.995
_diffrn_measurement_device_type 'Bruker APEX-II CCD'
_diffrn_measurement_method '\f and \w scans'
_diffrn_radiation_monochromator graphite
_diffrn_radiation_type CuK\a
_diffrn_radiation_wavelength 1.54178
_diffrn_reflns_av_R_equivalents 0.0777
_diffrn_reflns_av_unetI/netI 0.0420
_diffrn_reflns_Laue_measured_fraction_full 0.999
_diffrn_reflns_Laue_measured_fraction_max 0.995
_diffrn_reflns_limit_h_max 30
_diffrn_reflns_limit_h_min -32
_diffrn_reflns_limit_k_max 17
_diffrn_reflns_limit_k_min -17
_diffrn_reflns_limit_l_max 29
_diffrn_reflns_limit_l_min -26
_diffrn_reflns_number 54101
_diffrn_reflns_point_group_measured_fraction_full 0.999
_diffrn_reflns_point_group_measured_fraction_max 0.995
_diffrn_reflns_theta_full 67.679
_diffrn_reflns_theta_max 68.586
_diffrn_reflns_theta_min 3.626
_diffrn_source 'fine-focus sealed tube'
_exptl_absorpt_coefficient_mu 1.143
_exptl_absorpt_correction_T_max 0.8280
_exptl_absorpt_correction_T_min 0.7010
_exptl_absorpt_correction_type numerical
_exptl_absorpt_process_details sadabs
_exptl_crystal_colour yellow
_exptl_crystal_density_diffrn 1.215
_exptl_crystal_density_method 'not measured'
_exptl_crystal_description needle
_exptl_crystal_F_000 3088
_exptl_crystal_size_max 0.335
_exptl_crystal_size_mid 0.209
_exptl_crystal_size_min 0.172
_refine_diff_density_max 0.658
_refine_diff_density_min -0.942
_refine_diff_density_rms 0.061
_refine_ls_extinction_coef 0.00010(4)
_refine_ls_extinction_expression Fc^*^=kFc[1+0.001xFc^2^\l^3^/sin(2\q)]^-1/4^
_refine_ls_extinction_method SHELXL
_refine_ls_goodness_of_fit_ref 0.963
_refine_ls_hydrogen_treatment mixed
_refine_ls_matrix_type full
_refine_ls_number_parameters 513
_refine_ls_number_reflns 7329
_refine_ls_number_restraints 0
_refine_ls_restrained_S_all 0.963
_refine_ls_R_factor_all 0.1135
_refine_ls_R_factor_gt 0.0830
_refine_ls_shift/su_max 0.001
_refine_ls_shift/su_mean 0.000
_refine_ls_structure_factor_coef Fsqd
_refine_ls_weighting_details 'w=1/[\s^2^(Fo^2^)+(0.1178P)^2^+18.2544P] where P=(Fo^2^+2Fc^2^)/3'
_refine_ls_weighting_scheme calc
_refine_ls_wR_factor_gt 0.2192
_refine_ls_wR_factor_ref 0.2460
_reflns_Friedel_coverage 0.000
_reflns_number_gt 4991
_reflns_number_total 7329
_reflns_threshold_expression 'I > 2\s(I)'
_cod_data_source_file d2cc06978d2.cif
_cod_data_source_block WDE0049_10B_A_0m
_cod_original_sg_symbol_H-M 'C 2/c'
_cod_database_code 7131289
_shelx_space_group_comment
;
The symmetry employed for this shelxl refinement is uniquely defined
by the following loop, which should always be used as a source of
symmetry information in preference to the above space-group names.
They are only intended as comments.
;
_shelx_estimated_absorpt_t_min 0.701
_shelx_estimated_absorpt_t_max 0.828
_shelxl_version_number 2014-3

loop_
_space_group_symop_operation_xyz
'x, y, z'
'-x, y, -z+1/2'
'x+1/2, y+1/2, z'
'-x+1/2, y+1/2, -z+1/2'
'-x, -y, -z'
'x, -y, z-1/2'
'-x+1/2, -y+1/2, -z'
'x+1/2, -y+1/2, z-1/2'

loop_
_atom_site_label
_atom_site_type_symbol
_atom_site_fract_x
_atom_site_fract_y
_atom_site_fract_z
_atom_site_U_iso_or_equiv
_atom_site_adp_type
_atom_site_occupancy
_atom_site_site_symmetry_order
_atom_site_calc_flag
_atom_site_refinement_flags_posn
_atom_site_refinement_flags_adp
_atom_site_refinement_flags_occupancy
_atom_site_disorder_assembly
_atom_site_disorder_group
N1 N 0.87015(12) 0.0820(2) 0.11767(13) 0.0518(7) Uani 1 1 d . . . . .
N2 N 1.03028(12) 0.2953(2) 0.09549(15) 0.0571(7) Uani 1 1 d . . . . .
N3 N 1.16790(12) 0.30798(19) 0.28293(14) 0.0538(7) Uani 1 1 d . . . . .
N4 N 1.19294(12) 0.1763(2) 0.21596(13) 0.0540(7) Uani 1 1 d . . . . .
C1 C 0.82422(14) 0.0386(2) 0.06249(16) 0.0489(8) Uani 1 1 d . . . . .
C2 C 0.80380(15) 0.0516(2) -0.00363(16) 0.0548(8) Uani 1 1 d . . . . .
H2 H 0.8222 0.0923 -0.0167 0.066 Uiso 1 1 calc R U . . .
C3 C 0.75558(16) 0.0024(3) -0.04924(18) 0.0597(9) Uani 1 1 d . . . . .
C4 C 0.72688(16) -0.0605(3) -0.03168(17) 0.0578(9) Uani 1 1 d . . . . .
C5 C 0.74865(15) -0.0728(3) 0.03487(17) 0.0550(9) Uani 1 1 d . . . . .
C6 C 0.79726(14) -0.0235(2) 0.08271(16) 0.0484(7) Uani 1 1 d . . . . .
C7 C 0.82863(13) -0.0181(2) 0.15402(15) 0.0470(7) Uani 1 1 d . . . . .
C8 C 0.82371(14) -0.0636(2) 0.20185(16) 0.0506(8) Uani 1 1 d . . . . .
H8 H 0.7947 -0.1076 0.1892 0.061 Uiso 1 1 calc R U . . .
C9 C 0.86185(14) -0.0440(2) 0.26854(16) 0.0494(8) Uani 1 1 d . . . . .
C10 C 0.90488(15) 0.0222(2) 0.28502(17) 0.0547(8) Uani 1 1 d . . . . .
H10 H 0.9305 0.0360 0.3293 0.066 Uiso 1 1 calc R U . . .
C11 C 0.91142(15) 0.0684(2) 0.23909(16) 0.0557(9) Uani 1 1 d . . . . .
H11 H 0.9406 0.1120 0.2519 0.067 Uiso 1 1 calc R U . . .
C12 C 0.87294(14) 0.0472(2) 0.17341(15) 0.0472(7) Uani 1 1 d . . . . .
C13 C 0.67346(19) -0.1114(3) -0.0856(2) 0.0759(12) Uani 1 1 d . . . . .
C14 C 0.6856(3) -0.1605(4) -0.1324(3) 0.1066(18) Uani 1 1 d . . . . .
H14A H 0.7118 -0.2113 -0.1100 0.160 Uiso 1 1 calc R U . . .
H14B H 0.7027 -0.1173 -0.1477 0.160 Uiso 1 1 calc R U . . .
H14C H 0.6501 -0.1841 -0.1693 0.160 Uiso 1 1 calc R U . . .
C15 C 0.6263(2) -0.0380(5) -0.1269(3) 0.119(2) Uani 1 1 d . . . . .
H15A H 0.5928 -0.0684 -0.1623 0.178 Uiso 1 1 calc R U . . .
H15B H 0.6407 0.0062 -0.1446 0.178 Uiso 1 1 calc R U . . .
H15C H 0.6162 -0.0062 -0.0994 0.178 Uiso 1 1 calc R U . . .
C16 C 0.6482(3) -0.1751(6) -0.0594(3) 0.164(4) Uani 1 1 d . . . . .
H16A H 0.6757 -0.2229 -0.0335 0.246 Uiso 1 1 calc R U . . .
H16B H 0.6139 -0.2031 -0.0953 0.246 Uiso 1 1 calc R U . . .
H16C H 0.6387 -0.1406 -0.0323 0.246 Uiso 1 1 calc R U . . .
C17 C 0.85645(17) -0.0960(2) 0.32058(17) 0.0584(9) Uani 1 1 d . . . . .
C18 C 0.79660(19) -0.0803(4) 0.3089(2) 0.0836(13) Uani 1 1 d . . . . .
H18A H 0.7903 -0.0147 0.3101 0.125 Uiso 1 1 calc R U . . .
H18B H 0.7942 -0.1114 0.3427 0.125 Uiso 1 1 calc R U . . .
H18C H 0.7677 -0.1050 0.2667 0.125 Uiso 1 1 calc R U . . .
C19 C 0.9010(2) -0.0615(3) 0.39093(19) 0.0791(12) Uani 1 1 d . . . . .
H19A H 0.9393 -0.0710 0.4003 0.119 Uiso 1 1 calc R U . . .
H19B H 0.8963 -0.0957 0.4221 0.119 Uiso 1 1 calc R U . . .
H19C H 0.8950 0.0037 0.3942 0.119 Uiso 1 1 calc R U . . .
C20 C 0.8672(3) -0.1996(3) 0.3176(2) 0.0920(15) Uani 1 1 d . . . . .
H20A H 0.8384 -0.2239 0.2752 0.138 Uiso 1 1 calc R U . . .
H20B H 0.8653 -0.2321 0.3512 0.138 Uiso 1 1 calc R U . . .
H20C H 0.9048 -0.2081 0.3245 0.138 Uiso 1 1 calc R U . . .
C21 C 0.91325(14) 0.1353(2) 0.11633(16) 0.0485(8) Uani 1 1 d . . . . .
C22 C 0.93835(14) 0.0999(2) 0.08431(16) 0.0507(8) Uani 1 1 d . . . . .
H22 H 0.9289 0.0399 0.0669 0.061 Uiso 1 1 calc R U . . .
C23 C 0.97719(14) 0.1518(2) 0.07774(16) 0.0504(8) Uani 1 1 d . . . . .
H23 H 0.9931 0.1272 0.0552 0.060 Uiso 1 1 calc R U . . .
C24 C 0.99276(13) 0.2413(2) 0.10478(15) 0.0467(7) Uani 1 1 d . . . . .
C25 C 0.96918(14) 0.2748(2) 0.13946(17) 0.0528(8) Uani 1 1 d . . . . .
H25 H 0.9803 0.3331 0.1594 0.063 Uiso 1 1 calc R U . . .
C26 C 0.92939(15) 0.2226(2) 0.14475(17) 0.0521(8) Uani 1 1 d . . . . .
C27 C 1.04973(15) 0.3840(2) 0.12617(18) 0.0565(9) Uani 1 1 d . . . . .
C28 C 1.01568(18) 0.4615(3) 0.0973(2) 0.0757(12) Uani 1 1 d . . . . .
H28 H 0.9805 0.4561 0.0574 0.091 Uiso 1 1 calc R U . . .
C29 C 1.0339(2) 0.5479(3) 0.1279(3) 0.0840(13) Uani 1 1 d . . . . .
H29 H 1.0108 0.6004 0.1089 0.101 Uiso 1 1 calc R U . . .
C30 C 1.0863(2) 0.5551(3) 0.1867(2) 0.0784(12) Uani 1 1 d . . . . .
H30 H 1.0986 0.6128 0.2073 0.094 Uiso 1 1 calc R U . . .
C31 C 1.12059(18) 0.4778(3) 0.2152(2) 0.0654(10) Uani 1 1 d . . . . .
H31 H 1.1560 0.4838 0.2548 0.078 Uiso 1 1 calc R U . . .
C32 C 1.10270(15) 0.3904(2) 0.18511(17) 0.0528(8) Uani 1 1 d . . . . .
C33 C 1.14015(14) 0.3083(2) 0.21758(17) 0.0511(8) Uani 1 1 d . . . . .
C34 C 1.15116(14) 0.2382(2) 0.18335(16) 0.0499(8) Uani 1 1 d . . . . .
C35 C 1.11948(15) 0.2288(2) 0.11077(17) 0.0526(8) Uani 1 1 d . . . . .
C36 C 1.14637(18) 0.1856(3) 0.08209(19) 0.0638(10) Uani 1 1 d . . . . .
H36 H 1.1850 0.1682 0.1086 0.077 Uiso 1 1 calc R U . . .
C37 C 1.1169(2) 0.1680(3) 0.0152(2) 0.0748(12) Uani 1 1 d . . . . .
H37 H 1.1354 0.1380 -0.0027 0.090 Uiso 1 1 calc R U . . .
C38 C 1.0600(2) 0.1951(4) -0.0249(2) 0.0817(13) Uani 1 1 d . . . . .
H38 H 1.0400 0.1836 -0.0699 0.098 Uiso 1 1 calc R U . . .
C39 C 1.03316(18) 0.2393(3) 0.00223(19) 0.0727(12) Uani 1 1 d . . . . .
H39 H 0.9951 0.2588 -0.0250 0.087 Uiso 1 1 calc R U . . .
C40 C 1.06158(15) 0.2551(3) 0.06908(17) 0.0571(9) Uani 1 1 d . . . . .
C41 C 1.20821(15) 0.2419(2) 0.31592(16) 0.0523(8) Uani 1 1 d . . . . .
C42 C 1.23958(17) 0.2392(3) 0.38524(17) 0.0602(9) Uani 1 1 d . . . . .
H42 H 1.2295 0.2797 0.4076 0.072 Uiso 1 1 calc R U . . .
C43 C 1.28450(16) 0.1785(3) 0.42065(18) 0.0627(10) Uani 1 1 d . . . . .
C44 C 1.29985(16) 0.1152(3) 0.38634(19) 0.0649(10) Uani 1 1 d . . . . .
C45 C 1.26912(16) 0.1155(3) 0.31952(19) 0.0644(10) Uani 1 1 d . . . . .
H45 H 1.2789 0.0737 0.2975 0.077 Uiso 1 1 calc R U . . .
C46 C 1.22290(15) 0.1775(2) 0.28272(16) 0.0525(8) Uani 1 1 d . . . . .
C47 C 1.3178(2) 0.1781(4) 0.49447(19) 0.0861(14) Uani 1 1 d . . . . .
H47A H 1.3040 0.2273 0.5096 0.129 Uiso 1 1 calc R U . . .
H47B H 1.3581 0.1875 0.5115 0.129 Uiso 1 1 calc R U . . .
H47C H 1.3126 0.1193 0.5096 0.129 Uiso 1 1 calc R U . . .
C48 C 1.3506(2) 0.0497(4) 0.4246(2) 0.0977(16) Uani 1 1 d . . . . .
H48A H 1.3513 0.0059 0.3949 0.147 Uiso 1 1 calc R U . . .
H48B H 1.3467 0.0166 0.4567 0.147 Uiso 1 1 calc R U . . .
H48C H 1.3859 0.0849 0.4465 0.147 Uiso 1 1 calc R U . . .
H3 H 0.7423(17) 0.010(3) -0.095(2) 0.072(11) Uiso 1 1 d . . . . .
H5 H 0.7299(15) -0.115(2) 0.0492(16) 0.054(9) Uiso 1 1 d . . . . .
H26 H 0.9125(15) 0.245(2) 0.1665(17) 0.059(10) Uiso 1 1 d . . . . .
C52 C 0.0395(3) 0.8781(3) 0.3253(2) 0.0944(16) Uani 1 1 d . . . . .
C51 C 0.0000 0.8713(8) 0.2500 0.226(8) Uani 1 2 d S T P . .
Cl1 Cl -0.0027(4) 0.7598(7) 0.2146(3) 0.517(6) Uani 1 1 d . . . . .

loop_
_atom_site_aniso_label
_atom_site_aniso_U_11
_atom_site_aniso_U_22
_atom_site_aniso_U_33
_atom_site_aniso_U_23
_atom_site_aniso_U_13
_atom_site_aniso_U_12
N1 0.0494(15) 0.0577(16) 0.0488(15) 0.0010(12) 0.0268(13) -0.0149(13)
N2 0.0500(16) 0.0576(17) 0.0657(18) -0.0030(14) 0.0325(15) -0.0176(13)
N3 0.0562(16) 0.0524(16) 0.0545(16) -0.0026(13) 0.0310(14) -0.0067(13)
N4 0.0537(16) 0.0586(17) 0.0512(16) 0.0015(13) 0.0292(14) -0.0022(14)
C1 0.0478(17) 0.0512(18) 0.0498(18) 0.0001(14) 0.0276(15) -0.0089(14)
C2 0.0535(19) 0.061(2) 0.0539(19) 0.0036(16) 0.0313(17) -0.0124(16)
C3 0.060(2) 0.070(2) 0.0464(19) 0.0007(17) 0.0273(18) -0.0128(18)
C4 0.059(2) 0.064(2) 0.0499(19) -0.0039(16) 0.0285(17) -0.0177(17)
C5 0.056(2) 0.059(2) 0.0520(19) -0.0021(16) 0.0305(17) -0.0182(17)
C6 0.0453(17) 0.0508(18) 0.0500(17) -0.0004(14) 0.0262(15) -0.0083(14)
C7 0.0463(17) 0.0482(17) 0.0478(17) 0.0011(14) 0.0262(15) -0.0061(14)
C8 0.0526(18) 0.0487(18) 0.0519(18) 0.0019(14) 0.0289(16) -0.0091(15)
C9 0.0524(18) 0.0467(17) 0.0511(18) 0.0035(14) 0.0291(16) -0.0021(14)
C10 0.0540(19) 0.056(2) 0.0477(18) -0.0007(15) 0.0232(16) -0.0068(16)
C11 0.0522(19) 0.058(2) 0.0528(19) -0.0009(16) 0.0257(16) -0.0150(16)
C12 0.0464(17) 0.0484(17) 0.0494(17) 0.0020(14) 0.0275(15) -0.0045(14)
C13 0.069(3) 0.093(3) 0.056(2) -0.010(2) 0.027(2) -0.030(2)
C14 0.120(4) 0.107(4) 0.083(3) -0.033(3) 0.048(3) -0.047(3)
C15 0.067(3) 0.169(6) 0.095(4) -0.028(4) 0.027(3) -0.023(4)
C16 0.157(6) 0.236(8) 0.078(3) -0.032(4) 0.048(4) -0.148(6)
C17 0.071(2) 0.053(2) 0.0517(19) 0.0057(15) 0.0336(18) -0.0082(17)
C18 0.078(3) 0.113(4) 0.074(3) 0.019(3) 0.050(2) -0.012(3)
C19 0.089(3) 0.084(3) 0.056(2) 0.006(2) 0.034(2) -0.009(2)
C20 0.142(5) 0.056(2) 0.088(3) 0.014(2) 0.068(3) 0.001(3)
C21 0.0442(17) 0.0511(18) 0.0506(18) 0.0057(14) 0.0256(15) -0.0078(14)
C22 0.0493(18) 0.0467(17) 0.0568(19) -0.0011(14) 0.0290(16) -0.0074(14)
C23 0.0480(18) 0.0535(19) 0.0521(18) 0.0016(15) 0.0285(16) -0.0048(15)
C24 0.0360(15) 0.0521(18) 0.0447(17) 0.0082(14) 0.0167(14) -0.0066(13)
C25 0.0507(18) 0.0483(18) 0.0554(19) -0.0011(15) 0.0258(16) -0.0103(15)
C26 0.0510(19) 0.0532(19) 0.058(2) -0.0016(15) 0.0331(17) -0.0073(15)
C27 0.0496(18) 0.054(2) 0.065(2) 0.0070(16) 0.0305(17) -0.0103(16)
C28 0.057(2) 0.068(3) 0.087(3) 0.015(2) 0.029(2) -0.004(2)
C29 0.083(3) 0.055(2) 0.106(4) 0.020(2) 0.046(3) 0.008(2)
C30 0.091(3) 0.046(2) 0.094(3) 0.003(2) 0.047(3) -0.007(2)
C31 0.069(2) 0.054(2) 0.070(2) -0.0031(18) 0.036(2) -0.0124(18)
C32 0.0544(19) 0.0495(18) 0.059(2) 0.0023(15) 0.0338(17) -0.0087(15)
C33 0.0498(18) 0.0522(19) 0.0548(19) -0.0002(15) 0.0303(16) -0.0128(15)
C34 0.0497(18) 0.0526(18) 0.0523(19) 0.0003(15) 0.0306(16) -0.0097(15)
C35 0.0541(19) 0.0553(19) 0.0538(19) 0.0003(15) 0.0327(17) -0.0106(16)
C36 0.071(2) 0.070(2) 0.062(2) 0.0037(18) 0.043(2) -0.0045(19)
C37 0.095(3) 0.083(3) 0.067(2) -0.003(2) 0.058(3) -0.013(2)
C38 0.091(3) 0.105(4) 0.053(2) -0.001(2) 0.042(2) -0.020(3)
C39 0.060(2) 0.099(3) 0.052(2) 0.003(2) 0.0248(19) -0.019(2)
C40 0.0523(19) 0.067(2) 0.056(2) 0.0003(16) 0.0315(17) -0.0180(17)
C41 0.0539(19) 0.0512(18) 0.0495(18) -0.0025(15) 0.0261(16) -0.0104(15)
C42 0.070(2) 0.057(2) 0.053(2) -0.0037(16) 0.0325(19) -0.0089(18)
C43 0.060(2) 0.067(2) 0.052(2) 0.0029(17) 0.0244(18) -0.0117(18)
C44 0.053(2) 0.075(3) 0.062(2) 0.0103(19) 0.0277(18) 0.0000(18)
C45 0.059(2) 0.073(2) 0.062(2) 0.0028(18) 0.0324(19) 0.0026(19)
C46 0.0511(18) 0.0559(19) 0.0511(19) -0.0019(15) 0.0279(16) -0.0079(16)
C47 0.088(3) 0.096(3) 0.055(2) 0.003(2) 0.026(2) -0.007(3)
C48 0.075(3) 0.128(4) 0.079(3) 0.026(3) 0.035(3) 0.029(3)
C52 0.141(5) 0.075(3) 0.070(3) -0.017(2) 0.059(3) -0.032(3)
C51 0.289(18) 0.088(7) 0.138(10) 0.000 0.006(11) 0.000
Cl1 0.514(10) 0.657(13) 0.304(7) -0.214(8) 0.169(8) -0.289(11)

loop_
_atom_type_symbol
_atom_type_description
_atom_type_scat_dispersion_real
_atom_type_scat_dispersion_imag
_atom_type_scat_source
C C 0.0181 0.0091 'International Tables Vol C Tables 4.2.6.8 and 6.1.1.4'
H H 0.0000 0.0000 'International Tables Vol C Tables 4.2.6.8 and 6.1.1.4'
N N 0.0311 0.0180 'International Tables Vol C Tables 4.2.6.8 and 6.1.1.4'
Cl Cl 0.3639 0.7018 'International Tables Vol C Tables 4.2.6.8 and 6.1.1.4'

loop_
_geom_angle_atom_site_label_1
_geom_angle_atom_site_label_2
_geom_angle_atom_site_label_3
_geom_angle
_geom_angle_site_symmetry_1
_geom_angle_site_symmetry_3
_geom_angle_publ_flag
C12 N1 C1 108.2(2) . . ?
C12 N1 C21 126.7(3) . . ?
C1 N1 C21 123.7(3) . . ?
C24 N2 C27 121.0(3) . . ?
C24 N2 C40 121.1(3) . . ?
C27 N2 C40 116.2(3) . . ?
C33 N3 C41 117.9(3) . . ?
C34 N4 C46 118.4(3) . . ?
C2 C1 N1 129.4(3) . . ?
C2 C1 C6 121.4(3) . . ?
N1 C1 C6 109.2(3) . . ?
C3 C2 C1 118.0(3) . . ?
C3 C2 H2 121.0 . . ?
C1 C2 H2 121.0 . . ?
C2 C3 C4 122.9(3) . . ?
C2 C3 H3 117(2) . . ?
C4 C3 H3 120(2) . . ?
C5 C4 C3 117.8(3) . . ?
C5 C4 C13 122.9(3) . . ?
C3 C4 C13 119.3(3) . . ?
C4 C5 C6 121.0(3) . . ?
C4 C5 H5 121(2) . . ?
C6 C5 H5 118(2) . . ?
C5 C6 C1 118.9(3) . . ?
C5 C6 C7 134.3(3) . . ?
C1 C6 C7 106.8(3) . . ?
C8 C7 C12 119.4(3) . . ?
C8 C7 C6 134.0(3) . . ?
C12 C7 C6 106.6(3) . . ?
C7 C8 C9 120.7(3) . . ?
C7 C8 H8 119.6 . . ?
C9 C8 H8 119.6 . . ?
C10 C9 C8 117.5(3) . . ?
C10 C9 C17 122.5(3) . . ?
C8 C9 C17 120.0(3) . . ?
C11 C10 C9 123.5(3) . . ?
C11 C10 H10 118.2 . . ?
C9 C10 H10 118.2 . . ?
C10 C11 C12 117.6(3) . . ?
C10 C11 H11 121.2 . . ?
C12 C11 H11 121.2 . . ?
C11 C12 C7 121.3(3) . . ?
C11 C12 N1 129.5(3) . . ?
C7 C12 N1 109.2(3) . . ?
C16 C13 C14 111.9(5) . . ?
C16 C13 C4 112.9(3) . . ?
C14 C13 C4 111.2(4) . . ?
C16 C13 C15 105.9(5) . . ?
C14 C13 C15 106.4(4) . . ?
C4 C13 C15 108.1(4) . . ?
C13 C14 H14A 109.5 . . ?
C13 C14 H14B 109.5 . . ?
H14A C14 H14B 109.5 . . ?
C13 C14 H14C 109.5 . . ?
H14A C14 H14C 109.5 . . ?
H14B C14 H14C 109.5 . . ?
C13 C15 H15A 109.5 . . ?
C13 C15 H15B 109.5 . . ?
H15A C15 H15B 109.5 . . ?
C13 C15 H15C 109.5 . . ?
H15A C15 H15C 109.5 . . ?
H15B C15 H15C 109.5 . . ?
C13 C16 H16A 109.5 . . ?
C13 C16 H16B 109.5 . . ?
H16A C16 H16B 109.5 . . ?
C13 C16 H16C 109.5 . . ?
H16A C16 H16C 109.5 . . ?
H16B C16 H16C 109.5 . . ?
C20 C17 C9 109.2(3) . . ?
C20 C17 C18 110.6(4) . . ?
C9 C17 C18 110.2(3) . . ?
C20 C17 C19 107.8(3) . . ?
C9 C17 C19 111.9(3) . . ?
C18 C17 C19 107.0(3) . . ?
C17 C18 H18A 109.5 . . ?
C17 C18 H18B 109.5 . . ?
H18A C18 H18B 109.5 . . ?
C17 C18 H18C 109.5 . . ?
H18A C18 H18C 109.5 . . ?
H18B C18 H18C 109.5 . . ?
C17 C19 H19A 109.5 . . ?
C17 C19 H19B 109.5 . . ?
H19A C19 H19B 109.5 . . ?
C17 C19 H19C 109.5 . . ?
H19A C19 H19C 109.5 . . ?
H19B C19 H19C 109.5 . . ?
C17 C20 H20A 109.5 . . ?
C17 C20 H20B 109.5 . . ?
H20A C20 H20B 109.5 . . ?
C17 C20 H20C 109.5 . . ?
H20A C20 H20C 109.5 . . ?
H20B C20 H20C 109.5 . . ?
C22 C21 C26 119.2(3) . . ?
C22 C21 N1 119.1(3) . . ?
C26 C21 N1 121.7(3) . . ?
C23 C22 C21 121.0(3) . . ?
C23 C22 H22 119.5 . . ?
C21 C22 H22 119.5 . . ?
C22 C23 C24 120.3(3) . . ?
C22 C23 H23 119.9 . . ?
C24 C23 H23 119.9 . . ?
C25 C24 N2 121.7(3) . . ?
C25 C24 C23 118.3(3) . . ?
N2 C24 C23 120.0(3) . . ?
C24 C25 C26 120.9(3) . . ?
C24 C25 H25 119.6 . . ?
C26 C25 H25 119.6 . . ?
C21 C26 C25 120.2(3) . . ?
C21 C26 H26 118(2) . . ?
C25 C26 H26 122(2) . . ?
C28 C27 C32 121.1(4) . . ?
C28 C27 N2 119.8(3) . . ?
C32 C27 N2 119.0(3) . . ?
C27 C28 C29 120.0(4) . . ?
C27 C28 H28 120.0 . . ?
C29 C28 H28 120.0 . . ?
C30 C29 C28 119.4(4) . . ?
C30 C29 H29 120.3 . . ?
C28 C29 H29 120.3 . . ?
C29 C30 C31 120.7(4) . . ?
C29 C30 H30 119.7 . . ?
C31 C30 H30 119.7 . . ?
C30 C31 C32 120.6(4) . . ?
C30 C31 H31 119.7 . . ?
C32 C31 H31 119.7 . . ?
C27 C32 C31 118.2(3) . . ?
C27 C32 C33 122.5(3) . . ?
C31 C32 C33 119.3(3) . . ?
N3 C33 C34 121.0(3) . . ?
N3 C33 C32 114.9(3) . . ?
C34 C33 C32 123.8(3) . . ?
N4 C34 C33 120.9(3) . . ?
N4 C34 C35 114.2(3) . . ?
C33 C34 C35 124.9(3) . . ?
C40 C35 C36 117.5(3) . . ?
C40 C35 C34 122.8(3) . . ?
C36 C35 C34 119.5(3) . . ?
C37 C36 C35 121.5(4) . . ?
C37 C36 H36 119.2 . . ?
C35 C36 H36 119.2 . . ?
C38 C37 C36 119.9(4) . . ?
C38 C37 H37 120.1 . . ?
C36 C37 H37 120.1 . . ?
C37 C38 C39 119.5(4) . . ?
C37 C38 H38 120.3 . . ?
C39 C38 H38 120.3 . . ?
C38 C39 C40 121.3(4) . . ?
C38 C39 H39 119.3 . . ?
C40 C39 H39 119.3 . . ?
C35 C40 C39 120.3(4) . . ?
C35 C40 N2 120.6(3) . . ?
C39 C40 N2 119.1(3) . . ?
N3 C41 C46 121.4(3) . . ?
N3 C41 C42 120.3(3) . . ?
C46 C41 C42 118.2(3) . . ?
C43 C42 C41 121.9(4) . . ?
C43 C42 H42 119.1 . . ?
C41 C42 H42 119.1 . . ?
C42 C43 C44 119.2(3) . . ?
C42 C43 C47 120.8(4) . . ?
C44 C43 C47 120.0(4) . . ?
C45 C44 C43 119.5(4) . . ?
C45 C44 C48 120.4(4) . . ?
C43 C44 C48 120.1(4) . . ?
C44 C45 C46 121.7(4) . . ?
C44 C45 H45 119.2 . . ?
C46 C45 H45 119.2 . . ?
N4 C46 C45 120.4(3) . . ?
N4 C46 C41 120.1(3) . . ?
C45 C46 C41 119.4(3) . . ?
C43 C47 H47A 109.5 . . ?
C43 C47 H47B 109.5 . . ?
H47A C47 H47B 109.5 . . ?
C43 C47 H47C 109.5 . . ?
H47A C47 H47C 109.5 . . ?
H47B C47 H47C 109.5 . . ?
C44 C48 H48A 109.5 . . ?
C44 C48 H48B 109.5 . . ?
H48A C48 H48B 109.5 . . ?
C44 C48 H48C 109.5 . . ?
H48A C48 H48C 109.5 . . ?
H48B C48 H48C 109.5 . . ?
C51 C52 Cl1 60.8(4) . 2 ?
C52 C51 C52 172.7(9) . 2 ?
C52 C51 Cl1 116.1(6) . . ?
C52 C51 Cl1 70.9(4) 2 . ?
C52 C51 Cl1 70.9(4) . 2 ?
C52 C51 Cl1 116.1(6) 2 2 ?
Cl1 C51 Cl1 54.0(5) . 2 ?
Cl1 Cl1 C51 63.0(3) 2 . ?
Cl1 Cl1 C52 104.3(5) 2 2 ?
C51 Cl1 C52 48.3(3) . 2 ?

loop_
_geom_bond_atom_site_label_1
_geom_bond_atom_site_label_2
_geom_bond_distance
_geom_bond_site_symmetry_2
_geom_bond_publ_flag
N1 C12 1.394(4) . ?
N1 C1 1.393(4) . ?
N1 C21 1.423(4) . ?
N2 C24 1.399(4) . ?
N2 C27 1.423(4) . ?
N2 C40 1.435(5) . ?
N3 C33 1.329(4) . ?
N3 C41 1.345(4) . ?
N4 C34 1.323(4) . ?
N4 C46 1.356(4) . ?
C1 C2 1.387(4) . ?
C1 C6 1.401(4) . ?
C2 C3 1.375(5) . ?
C2 H2 0.9300 . ?
C3 C4 1.403(5) . ?
C3 H3 0.97(4) . ?
C4 C5 1.388(5) . ?
C4 C13 1.523(5) . ?
C5 C6 1.397(4) . ?
C5 H5 0.97(4) . ?
C6 C7 1.451(4) . ?
C7 C8 1.392(4) . ?
C7 C12 1.402(4) . ?
C8 C9 1.395(4) . ?
C8 H8 0.9300 . ?
C9 C10 1.396(5) . ?
C9 C17 1.532(4) . ?
C10 C11 1.380(5) . ?
C10 H10 0.9300 . ?
C11 C12 1.383(4) . ?
C11 H11 0.9300 . ?
C13 C16 1.476(6) . ?
C13 C14 1.511(7) . ?
C13 C15 1.545(7) . ?
C14 H14A 0.9600 . ?
C14 H14B 0.9600 . ?
C14 H14C 0.9600 . ?
C15 H15A 0.9600 . ?
C15 H15B 0.9600 . ?
C15 H15C 0.9600 . ?
C16 H16A 0.9600 . ?
C16 H16B 0.9600 . ?
C16 H16C 0.9600 . ?
C17 C20 1.524(5) . ?
C17 C18 1.526(6) . ?
C17 C19 1.543(5) . ?
C18 H18A 0.9600 . ?
C18 H18B 0.9600 . ?
C18 H18C 0.9600 . ?
C19 H19A 0.9600 . ?
C19 H19B 0.9600 . ?
C19 H19C 0.9600 . ?
C20 H20A 0.9600 . ?
C20 H20B 0.9600 . ?
C20 H20C 0.9600 . ?
C21 C22 1.377(5) . ?
C21 C26 1.381(5) . ?
C22 C23 1.377(4) . ?
C22 H22 0.9300 . ?
C23 C24 1.398(5) . ?
C23 H23 0.9300 . ?
C24 C25 1.388(5) . ?
C25 C26 1.385(5) . ?
C25 H25 0.9300 . ?
C26 H26 0.93(4) . ?
C27 C28 1.376(5) . ?
C27 C32 1.384(5) . ?
C28 C29 1.389(6) . ?
C28 H28 0.9300 . ?
C29 C30 1.375(6) . ?
C29 H29 0.9300 . ?
C30 C31 1.375(6) . ?
C30 H30 0.9300 . ?
C31 C32 1.398(5) . ?
C31 H31 0.9300 . ?
C32 C33 1.479(5) . ?
C33 C34 1.431(5) . ?
C34 C35 1.481(5) . ?
C35 C40 1.400(5) . ?
C35 C36 1.397(5) . ?
C36 C37 1.382(5) . ?
C36 H36 0.9300 . ?
C37 C38 1.377(6) . ?
C37 H37 0.9300 . ?
C38 C39 1.373(6) . ?
C38 H38 0.9300 . ?
C39 C40 1.379(5) . ?
C39 H39 0.9300 . ?
C41 C46 1.415(5) . ?
C41 C42 1.408(5) . ?
C42 C43 1.368(5) . ?
C42 H42 0.9300 . ?
C43 C44 1.434(6) . ?
C43 C47 1.499(5) . ?
C44 C45 1.357(5) . ?
C44 C48 1.513(6) . ?
C45 C46 1.405(5) . ?
C45 H45 0.9300 . ?
C47 H47A 0.9600 . ?
C47 H47B 0.9600 . ?
C47 H47C 0.9600 . ?
C48 H48A 0.9600 . ?
C48 H48B 0.9600 . ?
C48 H48C 0.9600 . ?
C52 C51 1.535(5) . ?
C52 Cl1 1.943(11) 2 ?
C51 C52 1.535(5) 2 ?
C51 Cl1 1.794(12) . ?
C51 Cl1 1.794(12) 2 ?
Cl1 Cl1 1.629(12) 2 ?
Cl1 C52 1.943(11) 2 ?

loop_
_geom_torsion_atom_site_label_1
_geom_torsion_atom_site_label_2
_geom_torsion_atom_site_label_3
_geom_torsion_atom_site_label_4
_geom_torsion
_geom_torsion_site_symmetry_1
_geom_torsion_site_symmetry_2
_geom_torsion_site_symmetry_3
_geom_torsion_site_symmetry_4
_geom_torsion_publ_flag
C12 N1 C1 C2 178.5(4) . . . . ?
C21 N1 C1 C2 -14.3(6) . . . . ?
C12 N1 C1 C6 0.4(4) . . . . ?
C21 N1 C1 C6 167.6(3) . . . . ?
N1 C1 C2 C3 -177.1(4) . . . . ?
C6 C1 C2 C3 0.8(5) . . . . ?
C1 C2 C3 C4 -0.7(6) . . . . ?
C2 C3 C4 C5 0.0(6) . . . . ?
C2 C3 C4 C13 179.5(4) . . . . ?
C3 C4 C5 C6 0.5(6) . . . . ?
C13 C4 C5 C6 -178.9(4) . . . . ?
C4 C5 C6 C1 -0.4(6) . . . . ?
C4 C5 C6 C7 177.5(4) . . . . ?
C2 C1 C6 C5 -0.2(5) . . . . ?
N1 C1 C6 C5 178.0(3) . . . . ?
C2 C1 C6 C7 -178.7(3) . . . . ?
N1 C1 C6 C7 -0.4(4) . . . . ?
C5 C6 C7 C8 3.7(7) . . . . ?
C1 C6 C7 C8 -178.2(4) . . . . ?
C5 C6 C7 C12 -177.9(4) . . . . ?
C1 C6 C7 C12 0.2(4) . . . . ?
C12 C7 C8 C9 0.8(5) . . . . ?
C6 C7 C8 C9 179.0(4) . . . . ?
C7 C8 C9 C10 -0.3(5) . . . . ?
C7 C8 C9 C17 -178.9(3) . . . . ?
C8 C9 C10 C11 -0.1(5) . . . . ?
C17 C9 C10 C11 178.4(3) . . . . ?
C9 C10 C11 C12 0.1(6) . . . . ?
C10 C11 C12 C7 0.4(5) . . . . ?
C10 C11 C12 N1 -179.0(3) . . . . ?
C8 C7 C12 C11 -0.8(5) . . . . ?
C6 C7 C12 C11 -179.5(3) . . . . ?
C8 C7 C12 N1 178.7(3) . . . . ?
C6 C7 C12 N1 0.0(4) . . . . ?
C1 N1 C12 C11 179.2(4) . . . . ?
C21 N1 C12 C11 12.6(6) . . . . ?
C1 N1 C12 C7 -0.3(4) . . . . ?
C21 N1 C12 C7 -166.9(3) . . . . ?
C5 C4 C13 C16 -0.7(7) . . . . ?
C3 C4 C13 C16 179.9(6) . . . . ?
C5 C4 C13 C14 -127.4(5) . . . . ?
C3 C4 C13 C14 53.2(6) . . . . ?
C5 C4 C13 C15 116.2(5) . . . . ?
C3 C4 C13 C15 -63.3(5) . . . . ?
C10 C9 C17 C20 -115.5(4) . . . . ?
C8 C9 C17 C20 63.0(5) . . . . ?
C10 C9 C17 C18 122.7(4) . . . . ?
C8 C9 C17 C18 -58.8(5) . . . . ?
C10 C9 C17 C19 3.8(5) . . . . ?
C8 C9 C17 C19 -177.7(3) . . . . ?
C12 N1 C21 C22 118.2(4) . . . . ?
C1 N1 C21 C22 -46.5(5) . . . . ?
C12 N1 C21 C26 -63.6(5) . . . . ?
C1 N1 C21 C26 131.7(4) . . . . ?
C26 C21 C22 C23 -2.9(5) . . . . ?
N1 C21 C22 C23 175.3(3) . . . . ?
C21 C22 C23 C24 1.3(5) . . . . ?
C27 N2 C24 C25 5.5(5) . . . . ?
C40 N2 C24 C25 169.8(3) . . . . ?
C27 N2 C24 C23 -175.8(3) . . . . ?
C40 N2 C24 C23 -11.4(5) . . . . ?
C22 C23 C24 C25 1.6(5) . . . . ?
C22 C23 C24 N2 -177.2(3) . . . . ?
N2 C24 C25 C26 176.0(3) . . . . ?
C23 C24 C25 C26 -2.7(5) . . . . ?
C22 C21 C26 C25 1.8(5) . . . . ?
N1 C21 C26 C25 -176.5(3) . . . . ?
C24 C25 C26 C21 1.1(5) . . . . ?
C24 N2 C27 C28 -83.3(4) . . . . ?
C40 N2 C27 C28 111.6(4) . . . . ?
C24 N2 C27 C32 96.2(4) . . . . ?
C40 N2 C27 C32 -68.9(4) . . . . ?
C32 C27 C28 C29 -1.0(6) . . . . ?
N2 C27 C28 C29 178.4(4) . . . . ?
C27 C28 C29 C30 0.7(7) . . . . ?
C28 C29 C30 C31 0.0(7) . . . . ?
C29 C30 C31 C32 -0.3(7) . . . . ?
C28 C27 C32 C31 0.7(5) . . . . ?
N2 C27 C32 C31 -178.8(3) . . . . ?
C28 C27 C32 C33 179.6(3) . . . . ?
N2 C27 C32 C33 0.1(5) . . . . ?
C30 C31 C32 C27 0.0(6) . . . . ?
C30 C31 C32 C33 -178.9(4) . . . . ?
C41 N3 C33 C34 2.6(5) . . . . ?
C41 N3 C33 C32 -171.6(3) . . . . ?
C27 C32 C33 N3 -142.2(3) . . . . ?
C31 C32 C33 N3 36.8(4) . . . . ?
C27 C32 C33 C34 43.9(5) . . . . ?
C31 C32 C33 C34 -137.2(4) . . . . ?
C46 N4 C34 C33 3.8(5) . . . . ?
C46 N4 C34 C35 -177.6(3) . . . . ?
N3 C33 C34 N4 -6.3(5) . . . . ?
C32 C33 C34 N4 167.3(3) . . . . ?
N3 C33 C34 C35 175.3(3) . . . . ?
C32 C33 C34 C35 -11.1(5) . . . . ?
N4 C34 C35 C40 151.1(3) . . . . ?
C33 C34 C35 C40 -30.4(5) . . . . ?
N4 C34 C35 C36 -23.9(4) . . . . ?
C33 C34 C35 C36 154.7(3) . . . . ?
C40 C35 C36 C37 -0.9(5) . . . . ?
C34 C35 C36 C37 174.3(3) . . . . ?
C35 C36 C37 C38 1.4(6) . . . . ?
C36 C37 C38 C39 -0.1(7) . . . . ?
C37 C38 C39 C40 -1.5(7) . . . . ?
C36 C35 C40 C39 -0.7(5) . . . . ?
C34 C35 C40 C39 -175.8(3) . . . . ?
C36 C35 C40 N2 176.6(3) . . . . ?
C34 C35 C40 N2 1.5(5) . . . . ?
C38 C39 C40 C35 2.0(6) . . . . ?
C38 C39 C40 N2 -175.4(4) . . . . ?
C24 N2 C40 C35 -99.6(4) . . . . ?
C27 N2 C40 C35 65.5(4) . . . . ?
C24 N2 C40 C39 77.8(4) . . . . ?
C27 N2 C40 C39 -117.1(4) . . . . ?
C33 N3 C41 C46 3.1(5) . . . . ?
C33 N3 C41 C42 179.0(3) . . . . ?
N3 C41 C42 C43 -173.9(3) . . . . ?
C46 C41 C42 C43 2.1(5) . . . . ?
C41 C42 C43 C44 -0.6(5) . . . . ?
C41 C42 C43 C47 179.0(4) . . . . ?
C42 C43 C44 C45 -1.0(6) . . . . ?
C47 C43 C44 C45 179.4(4) . . . . ?
C42 C43 C44 C48 178.1(4) . . . . ?
C47 C43 C44 C48 -1.5(6) . . . . ?
C43 C44 C45 C46 1.0(6) . . . . ?
C48 C44 C45 C46 -178.1(4) . . . . ?
C34 N4 C46 C45 -177.5(3) . . . . ?
C34 N4 C46 C41 1.8(5) . . . . ?
C44 C45 C46 N4 179.9(3) . . . . ?
C44 C45 C46 C41 0.6(5) . . . . ?
N3 C41 C46 N4 -5.5(5) . . . . ?
C42 C41 C46 N4 178.5(3) . . . . ?
N3 C41 C46 C45 173.8(3) . . . . ?
C42 C41 C46 C45 -2.1(5) . . . . ?
Cl1 C52 C51 Cl1 -30.5(7) 2 . . . ?
C52 C51 Cl1 Cl1 36.3(8) . . . 2 ?
C52 C51 Cl1 Cl1 -145.7(7) 2 . . 2 ?
C52 C51 Cl1 C52 -177.9(3) . . . 2 ?
Cl1 C51 Cl1 C52 145.7(7) 2 . . 2 ?
